data_7701305
loop_
_publ_author_name
'Maier, Thomas M.'
'Coburger, Peter'
'van Leest, Nicolaas P.'
'Hey-Hawkins, Evamarie'
'Wolf, Robert'

_publ_section_title
;
 Direct synthesis of an anionic 13-vertex closo-cobaltacarborane cluster.
;
_journal_issue 42
_journal_name_full 'Dalton transactions (Cambridge, England : 2003)'
_journal_page_first 15772
_journal_page_last 15777
_journal_paper_doi 10.1039/c9dt03111a
_journal_volume 48
_journal_year 2019
_chemical_formula_moiety 'C68 H88 B10 Co K N2 O6 P2'
_chemical_formula_sum 'C68 H88 B10 Co K N2 O6 P2'
_chemical_formula_weight 1297.47
_space_group_crystal_system monoclinic
_space_group_IT_number 14
_space_group_name_Hall '-P 2ybc'
_space_group_name_H-M_alt 'P 1 21/c 1'
_symmetry_space_group_name_Hall '-P 2ybc'
_symmetry_space_group_name_H-M 'P 1 21/c 1'
_atom_sites_solution_hydrogens mixed
_atom_sites_solution_primary dual
_audit_creation_date 2019-06-03
_audit_creation_method
;
Olex2 1.2-alpha
(compiled 2018.07.26 svn.r3523 for OlexSys, GUI svn.r5532)
;
_audit_update_record
;
2019-07-29 deposited with the CCDC.    2019-09-26 downloaded from the CCDC.
;
_cell_angle_alpha 90
_cell_angle_beta 95.5970(10)
_cell_angle_gamma 90
_cell_formula_units_Z 4
_cell_length_a 13.96290(10)
_cell_length_b 13.7270(2)
_cell_length_c 36.1365(4)
_cell_measurement_reflns_used 15025
_cell_measurement_temperature 123(1)
_cell_measurement_theta_max 73.8580
_cell_measurement_theta_min 4.0240
_cell_volume 6893.22(14)
_computing_cell_refinement 'CrysAlisPro 1.171.40.18b (Rigaku OD, 2018)'
_computing_data_collection 'CrysAlisPro 1.171.40.18b (Rigaku OD, 2018)'
_computing_data_reduction 'CrysAlisPro 1.171.40.18b (Rigaku OD, 2018)'
_computing_molecular_graphics 'Olex2 (Dolomanov et al., 2009)'
_computing_publication_material 'Olex2 (Dolomanov et al., 2009)'
_computing_structure_refinement 'ShelXL (Sheldrick, 2015)'
_computing_structure_solution 'ShelXT (Sheldrick, 2015)'
_diffrn_ambient_environment N~2~
_diffrn_ambient_temperature 123(1)
_diffrn_detector 'CCD plate'
_diffrn_detector_area_resol_mean 4.2047
_diffrn_detector_type TitanS2
_diffrn_measured_fraction_theta_full 0.998
_diffrn_measured_fraction_theta_max 0.971
_diffrn_measurement_details
;
List of Runs (angles in degrees, time in seconds):

  # Type    Start    End  Width  t~exp~   \w     \q     \k     \f   Frames
#--------------------------------------------------------------------------
  1  \w    -70.00  25.00   1.00    2.50    --  -44.88  57.00-180.00   95
  2  \w   -122.00 -12.00   1.00    2.50    --  -44.88 -19.00   0.00  110
  3  \w     22.00 109.00   1.00   10.00    --  104.50 -95.00 -32.00   87
  4  \w     80.00 175.00   1.00   10.00    --  104.50  45.00   0.00   95
  5  \w     80.00 175.00   1.00   10.00    --  104.50  45.00 -60.00   95
  6  \w     42.00 117.00   1.00   10.00    --  104.50-125.00  90.00   75
  7  \w     33.00 112.00   1.00   10.00    --  104.50-125.00 -90.00   79
  8  \w    118.00 178.00   1.00   10.00    --  104.50 125.00  30.00   60
;
_diffrn_measurement_device 'four-circle diffractometer'
_diffrn_measurement_device_type 'GV1000, TitanS2'
_diffrn_measurement_method '\w scans'
_diffrn_orient_matrix_type 'CrysAlisPro convention (1999,Acta A55,543-557)'
_diffrn_orient_matrix_UB_11 -0.0259518000
_diffrn_orient_matrix_UB_12 -0.0441547000
_diffrn_orient_matrix_UB_13 0.0369185000
_diffrn_orient_matrix_UB_21 -0.0136934000
_diffrn_orient_matrix_UB_22 0.1031986000
_diffrn_orient_matrix_UB_23 0.0154579000
_diffrn_orient_matrix_UB_31 -0.1068543000
_diffrn_orient_matrix_UB_32 -0.0021766000
_diffrn_orient_matrix_UB_33 -0.0152762000
_diffrn_radiation_monochromator mirror
_diffrn_radiation_probe x-ray
_diffrn_radiation_type CuK\a
_diffrn_radiation_wavelength 1.54184
_diffrn_reflns_av_R_equivalents 0.0282
_diffrn_reflns_av_unetI/netI 0.0332
_diffrn_reflns_Laue_measured_fraction_full 0.998
_diffrn_reflns_Laue_measured_fraction_max 0.971
_diffrn_reflns_limit_h_max 13
_diffrn_reflns_limit_h_min -17
_diffrn_reflns_limit_k_max 16
_diffrn_reflns_limit_k_min -16
_diffrn_reflns_limit_l_max 39
_diffrn_reflns_limit_l_min -44
_diffrn_reflns_number 32794
_diffrn_reflns_point_group_measured_fraction_full 0.998
_diffrn_reflns_point_group_measured_fraction_max 0.971
_diffrn_reflns_theta_full 67.684
_diffrn_reflns_theta_max 73.889
_diffrn_reflns_theta_min 3.446
_diffrn_source 'gradient vaccum rotating-anode X-ray tube'
_diffrn_source_type 'GV1000 (Cu) X-ray Source'
_exptl_absorpt_coefficient_mu 3.326
_exptl_absorpt_correction_T_max 1.000
_exptl_absorpt_correction_T_min 0.204
_exptl_absorpt_correction_type gaussian
_exptl_absorpt_process_details
;
CrysAlisPro 1.171.40.18b (Rigaku Oxford Diffraction, 2018)
Numerical absorption correction based on gaussian integration over
            a multifaceted crystal model
Empirical absorption correction using spherical harmonics,
 implemented in SCALE3 ABSPACK scaling algorithm.
;
_exptl_crystal_colour violet
_exptl_crystal_colour_primary violet
_exptl_crystal_density_diffrn 1.250
_exptl_crystal_description block
_exptl_crystal_F_000 2736
_exptl_crystal_size_max 0.526
_exptl_crystal_size_mid 0.294
_exptl_crystal_size_min 0.161
_refine_diff_density_max 0.283
_refine_diff_density_min -0.305
_refine_diff_density_rms 0.044
_refine_ls_extinction_method none
_refine_ls_goodness_of_fit_ref 1.031
_refine_ls_hydrogen_treatment mixed
_refine_ls_matrix_type full
_refine_ls_number_parameters 858
_refine_ls_number_reflns 13569
_refine_ls_number_restraints 49
_refine_ls_restrained_S_all 1.049
_refine_ls_R_factor_all 0.0423
_refine_ls_R_factor_gt 0.0365
_refine_ls_shift/su_max 0.003
_refine_ls_shift/su_mean 0.000
_refine_ls_structure_factor_coef Fsqd
_refine_ls_weighting_details 'w=1/[\s^2^(Fo^2^)+(0.0454P)^2^+2.3354P] where P=(Fo^2^+2Fc^2^)/3'
_refine_ls_weighting_scheme calc
_refine_ls_wR_factor_gt 0.0892
_refine_ls_wR_factor_ref 0.0926
_reflns_Friedel_coverage 0.000
_reflns_number_gt 12219
_reflns_number_total 13569
_reflns_threshold_expression 'I > 2\s(I)'
_cod_data_source_file c9dt03111a2.cif
_cod_data_source_block mp_neu
_cod_depositor_comments 'Adding full bibliography for 7701305--7701307.cif.'
_cod_database_code 7701305
_shelx_shelxl_version_number 2014/7
_chemical_oxdiff_formula 'C272  H328  B40  Co4  K4  N8  O24  P8  '
_shelx_space_group_comment
;
The symmetry employed for this shelxl refinement is uniquely defined
by the following loop, which should always be used as a source of
symmetry information in preference to the above space-group names.
They are only intended as comments.
;
_reflns_odcompleteness_completeness 99.76
_reflns_odcompleteness_iscentric 1
_reflns_odcompleteness_theta 66.97
_olex2_refinement_description
;
1. Fixed Uiso
 At 1.2 times of:
  All B(H) groups, All C(H) groups, All C(H,H) groups
 At 1.5 times of:
  All C(H,H,H) groups
2. Restrained distances
 O2-C62 \\sim O2-C59A \\sim O2-C63 \\sim O2-C60A
 with sigma of 0.02
 C62-C61 \\sim C59A-C58A
 with sigma of 0.02
3. Uiso/Uaniso restraints and constraints
C58A \\sim C59A \\sim C60A \\sim C61 \\sim C62 \\sim C63: within 2A with sigma
of 0.05 and sigma for terminal atoms of 0.05
4. Others
 Sof(C59A)=Sof(H59D)=Sof(H59E)=1-FVAR(1)
 Sof(C62)=Sof(H62A)=Sof(H62B)=FVAR(1)
 Sof(C60A)=Sof(H60D)=Sof(H60E)=Sof(H60F)=1-FVAR(2)
 Sof(C63)=Sof(H63A)=Sof(H63B)=Sof(H63C)=FVAR(2)
 Sof(C58A)=Sof(H58C)=Sof(H58D)=1-FVAR(3)
 Sof(C61)=Sof(H61A)=Sof(H61B)=FVAR(3)
5.a Secondary CH2 refined with riding coordinates:
 C57(H57A,H57B), C58(H58A,H58B), C58A(H58C,H58D), C59A(H59D,H59E), C61(H61A,
 H61B), C62(H62A,H62B), C65(H65A,H65B), C66(H66A,H66B)
5.b Aromatic/amide H refined with riding coordinates:
 C6(H6), C7(H7), C8(H8), C10(H10), C11(H11), C12(H12), C16(H16), C18(H18),
 C25(H25), C27(H27), C33(H33), C34(H34), C35(H35), C36(H36), C37(H37), C39(H39),
  C40(H40), C41(H41), C42(H42), C43(H43), C45(H45), C46(H46), C47(H47),
 C48(H48), C49(H49), C51(H51), C52(H52), C53(H53), C54(H54), C55(H55)
5.c Idealised Me refined as rotating group:
 C20(H20A,H20B,H20C), C21(H21A,H21B,H21C), C22(H22A,H22B,H22C), C29(H29A,H29B,
 H29C), C30(H30A,H30B,H30C), C31(H31A,H31B,H31C), C56(H56A,H56B,H56C), C59(H59A,
 H59B,H59C), C60(H60A,H60B,H60C), C60A(H60D,H60E,H60F), C63(H63A,H63B,H63C),
 C64(H64A,H64B,H64C), C67(H67A,H67B,H67C)
5.d Boron cage BH refined with riding coordinates:
 B1(H1), B3(H3), B4(H4), B5(H5), B6(H6A), B7(H7A), B8(H8A), B9(H9), B10(H10A)
;
_olex2_submission_special_instructions 'No special instructions were received'
_oxdiff_exptl_absorpt_empirical_details
;
Empirical correction (ABSPACK) includes:
- Absorption correction using spherical harmonics
- Frame scaling
;
_oxdiff_exptl_absorpt_empirical_full_max 1.382
_oxdiff_exptl_absorpt_empirical_full_min 0.743

loop_
_space_group_symop_operation_xyz
'x, y, z'
'-x, y+1/2, -z+1/2'
'-x, -y, -z'
'x, -y-1/2, z-1/2'

loop_
_atom_site_label
_atom_site_type_symbol
_atom_site_fract_x
_atom_site_fract_y
_atom_site_fract_z
_atom_site_U_iso_or_equiv
_atom_site_adp_type
_atom_site_occupancy
_atom_site_site_symmetry_order
_atom_site_calc_flag
_atom_site_refinement_flags_posn
_atom_site_refinement_flags_adp
_atom_site_refinement_flags_occupancy
_atom_site_disorder_assembly
_atom_site_disorder_group
Co1 Co 0.78038(2) 0.47029(2) 0.63374(2) 0.01565(6) Uani 1 1 d . . . . .
K1 K 0.51356(3) 0.81833(3) 0.57936(2) 0.02855(9) Uani 1 1 d . . . . .
P1 P 0.89036(3) 0.56665(3) 0.71729(2) 0.01818(8) Uani 1 1 d . . . . .
P2 P 1.01399(3) 0.70658(3) 0.60490(2) 0.02551(10) Uani 1 1 d . . . . .
O1 O 0.64091(15) 0.96606(13) 0.57223(5) 0.0584(5) Uani 1 1 d . . . . .
O2 O 0.57494(13) 0.86062(13) 0.50886(4) 0.0527(4) Uani 1 1 d D . . . .
O3 O 0.41324(11) 0.67050(11) 0.54201(5) 0.0458(4) Uani 1 1 d . . . . .
O4 O 0.32660(9) 0.86083(11) 0.54639(4) 0.0385(3) Uani 1 1 d . . . . .
O5 O 0.41814(12) 0.77294(12) 0.64088(5) 0.0483(4) Uani 1 1 d . . . . .
O6 O 0.46941(12) 0.96550(11) 0.62882(4) 0.0467(4) Uani 1 1 d . . . . .
N1 N 0.85561(9) 0.34956(10) 0.63647(3) 0.0181(3) Uani 1 1 d . . . . .
N2 N 0.68830(9) 0.38870(10) 0.65584(3) 0.0186(3) Uani 1 1 d . . . . .
C1 C 0.81485(11) 0.27871(12) 0.65466(4) 0.0195(3) Uani 1 1 d . . . . .
C2 C 0.72241(11) 0.30138(12) 0.66556(4) 0.0195(3) Uani 1 1 d . . . . .
C3 C 0.83310(11) 0.58146(11) 0.66966(4) 0.0182(3) Uani 1 1 d . . . . .
C4 C 0.89103(11) 0.65267(12) 0.60402(4) 0.0206(3) Uani 1 1 d . . . . .
C5 C 0.68537(12) 0.21606(13) 0.68405(4) 0.0232(3) Uani 1 1 d . . . . .
C6 C 0.60364(13) 0.19378(14) 0.70084(5) 0.0304(4) Uani 1 1 d . . . . .
H6 H 0.5539 0.2405 0.7022 0.036 Uiso 1 1 calc R . . . .
C7 C 0.59565(14) 0.09950(16) 0.71606(6) 0.0380(5) Uani 1 1 d . . . . .
H7 H 0.5397 0.0841 0.7279 0.046 Uiso 1 1 calc R . . . .
C8 C 0.66503(15) 0.02935(15) 0.71454(6) 0.0365(4) Uani 1 1 d . . . . .
H8 H 0.6559 -0.0334 0.7247 0.044 Uiso 1 1 calc R . . . .
C9 C 0.75083(14) 0.05039(14) 0.69770(5) 0.0300(4) Uani 1 1 d . . . . .
C10 C 0.82947(16) -0.01340(14) 0.69397(6) 0.0372(4) Uani 1 1 d . . . . .
H10 H 0.8281 -0.0780 0.7033 0.045 Uiso 1 1 calc R . . . .
C11 C 0.90737(16) 0.01823(15) 0.67687(6) 0.0386(5) Uani 1 1 d . . . . .
H11 H 0.9592 -0.0256 0.6747 0.046 Uiso 1 1 calc R . . . .
C12 C 0.91344(14) 0.11403(14) 0.66235(5) 0.0314(4) Uani 1 1 d . . . . .
H12 H 0.9686 0.1339 0.6509 0.038 Uiso 1 1 calc R . . . .
C13 C 0.83827(12) 0.17762(12) 0.66515(5) 0.0235(3) Uani 1 1 d . . . . .
C14 C 0.58924(11) 0.40446(12) 0.66231(4) 0.0193(3) Uani 1 1 d . . . . .
C15 C 0.51825(12) 0.38214(13) 0.63344(4) 0.0231(3) Uani 1 1 d . . . . .
C16 C 0.42215(11) 0.39802(14) 0.63927(5) 0.0260(4) Uani 1 1 d . . . . .
H16 H 0.3734 0.3831 0.6199 0.031 Uiso 1 1 calc R . . . .
C17 C 0.39559(11) 0.43508(13) 0.67268(5) 0.0258(3) Uani 1 1 d . . . . .
C18 C 0.46778(12) 0.45197(13) 0.70114(5) 0.0234(3) Uani 1 1 d . . . . .
H18 H 0.4505 0.4746 0.7244 0.028 Uiso 1 1 calc R . . . .
C19 C 0.56513(11) 0.43686(13) 0.69678(4) 0.0212(3) Uani 1 1 d . . . . .
C20 C 0.54440(13) 0.34159(15) 0.59706(5) 0.0293(4) Uani 1 1 d . . . . .
H20A H 0.5878 0.3869 0.5860 0.044 Uiso 1 1 calc GR . . . .
H20B H 0.4859 0.3329 0.5801 0.044 Uiso 1 1 calc GR . . . .
H20C H 0.5766 0.2786 0.6014 0.044 Uiso 1 1 calc GR . . . .
C21 C 0.29201(12) 0.45676(16) 0.67797(6) 0.0347(4) Uani 1 1 d . . . . .
H21A H 0.2849 0.5263 0.6832 0.052 Uiso 1 1 calc GR . . . .
H21B H 0.2726 0.4185 0.6989 0.052 Uiso 1 1 calc GR . . . .
H21C H 0.2512 0.4395 0.6553 0.052 Uiso 1 1 calc GR . . . .
C22 C 0.63903(12) 0.45033(14) 0.72946(5) 0.0259(4) Uani 1 1 d . . . . .
H22A H 0.6357 0.3956 0.7467 0.039 Uiso 1 1 calc GR . . . .
H22B H 0.6263 0.5113 0.7422 0.039 Uiso 1 1 calc GR . . . .
H22C H 0.7033 0.4530 0.7208 0.039 Uiso 1 1 calc GR . . . .
C23 C 0.94250(11) 0.32191(12) 0.62054(4) 0.0196(3) Uani 1 1 d . . . . .
C24 C 1.03085(12) 0.32089(12) 0.64198(5) 0.0221(3) Uani 1 1 d . . . . .
C25 C 1.11194(12) 0.29110(13) 0.62504(5) 0.0273(4) Uani 1 1 d . . . . .
H25 H 1.1726 0.2894 0.6394 0.033 Uiso 1 1 calc R . . . .
C26 C 1.10656(13) 0.26399(14) 0.58799(5) 0.0308(4) Uani 1 1 d . . . . .
C27 C 1.01742(14) 0.26437(13) 0.56761(5) 0.0284(4) Uani 1 1 d . . . . .
H27 H 1.0129 0.2457 0.5422 0.034 Uiso 1 1 calc R . . . .
C28 C 0.93421(12) 0.29118(12) 0.58323(4) 0.0229(3) Uani 1 1 d . . . . .
C29 C 0.83758(14) 0.28337(15) 0.56116(5) 0.0317(4) Uani 1 1 d . . . . .
H29A H 0.7976 0.2365 0.5731 0.048 Uiso 1 1 calc GR . . . .
H29B H 0.8460 0.2613 0.5359 0.048 Uiso 1 1 calc GR . . . .
H29C H 0.8061 0.3473 0.5601 0.048 Uiso 1 1 calc GR . . . .
C30 C 1.03861(12) 0.34352(14) 0.68282(5) 0.0280(4) Uani 1 1 d . . . . .
H30A H 0.9963 0.3984 0.6873 0.042 Uiso 1 1 calc GR . . . .
H30B H 1.1053 0.3607 0.6913 0.042 Uiso 1 1 calc GR . . . .
H30C H 1.0193 0.2863 0.6965 0.042 Uiso 1 1 calc GR . . . .
C31 C 1.19534(15) 0.23229(18) 0.57028(7) 0.0461(5) Uani 1 1 d . . . . .
H31A H 1.2522 0.2402 0.5882 0.069 Uiso 1 1 calc GR . . . .
H31B H 1.2025 0.2724 0.5483 0.069 Uiso 1 1 calc GR . . . .
H31C H 1.1888 0.1637 0.5629 0.069 Uiso 1 1 calc GR . . . .
C32 C 0.81130(11) 0.62616(12) 0.74839(4) 0.0217(3) Uani 1 1 d . . . . .
C33 C 0.74736(12) 0.70270(13) 0.73949(5) 0.0258(3) Uani 1 1 d . . . . .
H33 H 0.7448 0.7319 0.7156 0.031 Uiso 1 1 calc R . . . .
C34 C 0.68735(13) 0.73681(15) 0.76514(5) 0.0318(4) Uani 1 1 d . . . . .
H34 H 0.6432 0.7880 0.7585 0.038 Uiso 1 1 calc R . . . .
C35 C 0.69159(14) 0.69647(16) 0.80044(5) 0.0350(4) Uani 1 1 d . . . . .
H35 H 0.6501 0.7195 0.8179 0.042 Uiso 1 1 calc R . . . .
C36 C 0.75644(14) 0.62270(15) 0.81014(5) 0.0319(4) Uani 1 1 d . . . . .
H36 H 0.7608 0.5961 0.8345 0.038 Uiso 1 1 calc R . . . .
C37 C 0.81553(12) 0.58721(13) 0.78431(5) 0.0253(3) Uani 1 1 d . . . . .
H37 H 0.8593 0.5359 0.7912 0.030 Uiso 1 1 calc R . . . .
C38 C 0.99183(12) 0.65317(13) 0.72030(4) 0.0218(3) Uani 1 1 d . . . . .
C39 C 0.98234(13) 0.75270(13) 0.72706(4) 0.0253(3) Uani 1 1 d . . . . .
H39 H 0.9204 0.7789 0.7297 0.030 Uiso 1 1 calc R . . . .
C40 C 1.06160(14) 0.81392(15) 0.73002(5) 0.0325(4) Uani 1 1 d . . . . .
H40 H 1.0536 0.8815 0.7346 0.039 Uiso 1 1 calc R . . . .
C41 C 1.15200(14) 0.77697(17) 0.72637(6) 0.0401(5) Uani 1 1 d . . . . .
H41 H 1.2063 0.8190 0.7282 0.048 Uiso 1 1 calc R . . . .
C42 C 1.16322(14) 0.67841(18) 0.72004(7) 0.0440(5) Uani 1 1 d . . . . .
H42 H 1.2254 0.6527 0.7176 0.053 Uiso 1 1 calc R . . . .
C43 C 1.08376(13) 0.61698(15) 0.71724(6) 0.0326(4) Uani 1 1 d . . . . .
H43 H 1.0924 0.5493 0.7132 0.039 Uiso 1 1 calc R . . . .
C44 C 0.99532(15) 0.82164(14) 0.57883(6) 0.0353(4) Uani 1 1 d . . . . .
C45 C 1.02942(18) 0.90360(16) 0.59855(7) 0.0473(6) Uani 1 1 d . . . . .
H45 H 1.0627 0.8964 0.6226 0.057 Uiso 1 1 calc R . . . .
C46 C 1.0150(2) 0.99700(17) 0.58312(9) 0.0639(8) Uani 1 1 d . . . . .
H46 H 1.0391 1.0525 0.5967 0.077 Uiso 1 1 calc R . . . .
C47 C 0.9667(2) 1.00858(19) 0.54867(9) 0.0666(9) Uani 1 1 d . . . . .
H47 H 0.9566 1.0719 0.5385 0.080 Uiso 1 1 calc R . . . .
C48 C 0.9330(2) 0.92865(19) 0.52893(8) 0.0609(7) Uani 1 1 d . . . . .
H48 H 0.8997 0.9367 0.5049 0.073 Uiso 1 1 calc R . . . .
C49 C 0.94713(19) 0.83567(17) 0.54368(6) 0.0483(6) Uani 1 1 d . . . . .
H49 H 0.9235 0.7809 0.5296 0.058 Uiso 1 1 calc R . . . .
C50 C 1.07489(12) 0.62625(13) 0.57402(5) 0.0272(4) Uani 1 1 d . . . . .
C51 C 1.05436(13) 0.61351(17) 0.53582(5) 0.0359(4) Uani 1 1 d . . . . .
H51 H 1.0027 0.6488 0.5231 0.043 Uiso 1 1 calc R . . . .
C52 C 1.10782(14) 0.55019(17) 0.51600(6) 0.0382(5) Uani 1 1 d . . . . .
H52 H 1.0929 0.5432 0.4899 0.046 Uiso 1 1 calc R . . . .
C53 C 1.1810(2) 0.4984(2) 0.53364(7) 0.0566(7) Uani 1 1 d . . . . .
H53 H 1.2182 0.4557 0.5201 0.068 Uiso 1 1 calc R . . . .
C54 C 1.2010(3) 0.5084(3) 0.57146(8) 0.0859(12) Uani 1 1 d . . . . .
H54 H 1.2510 0.4707 0.5842 0.103 Uiso 1 1 calc R . . . .
C55 C 1.1493(2) 0.5728(2) 0.59122(6) 0.0584(7) Uani 1 1 d . . . . .
H55 H 1.1656 0.5800 0.6172 0.070 Uiso 1 1 calc R . . . .
C56 C 0.4300(2) 0.67302(19) 0.65127(10) 0.0715(9) Uani 1 1 d . . . . .
H56A H 0.4083 0.6315 0.6300 0.107 Uiso 1 1 calc GR . . . .
H56B H 0.3917 0.6589 0.6720 0.107 Uiso 1 1 calc GR . . . .
H56C H 0.4980 0.6600 0.6590 0.107 Uiso 1 1 calc GR . . . .
C57 C 0.4464(2) 0.8361(2) 0.67060(7) 0.0544(6) Uani 1 1 d . . . . .
H57A H 0.5169 0.8321 0.6769 0.065 Uiso 1 1 calc R . . . .
H57B H 0.4144 0.8171 0.6928 0.065 Uiso 1 1 calc R . . . .
C58 C 0.4187(2) 0.93785(19) 0.65944(7) 0.0532(6) Uani 1 1 d . . . . .
H58A H 0.3485 0.9415 0.6523 0.064 Uiso 1 1 calc R . . . .
H58B H 0.4349 0.9828 0.6806 0.064 Uiso 1 1 calc R . . . .
C58A C 0.6399(9) 0.9995(5) 0.5329(2) 0.047(2) Uani 0.460(19) 1 d D U P A 2
H58C H 0.6318 1.0711 0.5320 0.056 Uiso 0.460(19) 1 calc R . P A 2
H58D H 0.7028 0.9840 0.5238 0.056 Uiso 0.460(19) 1 calc R . P A 2
C59 C 0.4584(2) 1.06591(18) 0.62040(8) 0.0594(7) Uani 1 1 d . . . . .
H59A H 0.4897 1.0808 0.5979 0.089 Uiso 1 1 calc GR . . . .
H59B H 0.4882 1.1046 0.6412 0.089 Uiso 1 1 calc GR . . . .
H59C H 0.3898 1.0818 0.6162 0.089 Uiso 1 1 calc GR . . . .
C59A C 0.5623(4) 0.9541(4) 0.50755(12) 0.0470(14) Uani 0.481(6) 1 d D U P A 2
H59D H 0.4985 0.9710 0.5156 0.056 Uiso 0.481(6) 1 calc R . P A 2
H59E H 0.5651 0.9780 0.4818 0.056 Uiso 0.481(6) 1 calc R . P A 2
C60 C 0.6964(2) 1.0135(2) 0.60111(9) 0.0713(8) Uani 1 1 d . . . . .
H60A H 0.6756 0.9928 0.6250 0.107 Uiso 1 1 calc GR . . . .
H60B H 0.6880 1.0841 0.5984 0.107 Uiso 1 1 calc GR . . . .
H60C H 0.7643 0.9969 0.6002 0.107 Uiso 1 1 calc GR . . . .
C60A C 0.5745(5) 0.7940(3) 0.48147(12) 0.0456(16) Uani 0.541(11) 1 d D U P A 1
H60D H 0.6202 0.7419 0.4891 0.068 Uiso 0.541(11) 1 calc GR . P A 1
H60E H 0.5932 0.8252 0.4589 0.068 Uiso 0.541(11) 1 calc GR . P A 1
H60F H 0.5097 0.7665 0.4766 0.068 Uiso 0.541(11) 1 calc GR . P A 1
C61 C 0.6899(7) 0.9845(5) 0.54036(16) 0.0422(19) Uani 0.540(19) 1 d D U P A 1
H61A H 0.7584 0.9989 0.5481 0.051 Uiso 0.540(19) 1 calc R . P A 1
H61B H 0.6613 1.0421 0.5270 0.051 Uiso 0.540(19) 1 calc R . P A 1
C62 C 0.6828(3) 0.8984(3) 0.51518(11) 0.0362(11) Uani 0.519(6) 1 d D U P A 1
H62A H 0.7248 0.8456 0.5262 0.043 Uiso 0.519(6) 1 calc R . P A 1
H62B H 0.7054 0.9164 0.4910 0.043 Uiso 0.519(6) 1 calc R . P A 1
C63 C 0.6371(6) 0.8068(4) 0.49098(16) 0.043(2) Uani 0.459(11) 1 d D U P A 2
H63A H 0.7027 0.8170 0.5027 0.065 Uiso 0.459(11) 1 calc GR . P A 2
H63B H 0.6335 0.8268 0.4648 0.065 Uiso 0.459(11) 1 calc GR . P A 2
H63C H 0.6202 0.7377 0.4925 0.065 Uiso 0.459(11) 1 calc GR . P A 2
C64 C 0.45482(18) 0.58568(19) 0.52828(9) 0.0579(7) Uani 1 1 d . . . . .
H64A H 0.4792 0.6001 0.5044 0.087 Uiso 1 1 calc GR . . . .
H64B H 0.4061 0.5342 0.5249 0.087 Uiso 1 1 calc GR . . . .
H64C H 0.5080 0.5638 0.5460 0.087 Uiso 1 1 calc GR . . . .
C65 C 0.33485(19) 0.7045(2) 0.51823(9) 0.0696(9) Uani 1 1 d . . . . .
H65A H 0.2945 0.6488 0.5088 0.084 Uiso 1 1 calc R . . . .
H65B H 0.3585 0.7381 0.4967 0.084 Uiso 1 1 calc R . . . .
C66 C 0.27607(17) 0.7733(2) 0.53865(10) 0.0642(8) Uani 1 1 d . . . . .
H66A H 0.2148 0.7872 0.5234 0.077 Uiso 1 1 calc R . . . .
H66B H 0.2607 0.7430 0.5622 0.077 Uiso 1 1 calc R . . . .
C67 C 0.26826(18) 0.9263(2) 0.56431(9) 0.0644(7) Uani 1 1 d . . . . .
H67A H 0.2520 0.8976 0.5877 0.097 Uiso 1 1 calc GR . . . .
H67B H 0.2091 0.9392 0.5482 0.097 Uiso 1 1 calc GR . . . .
H67C H 0.3032 0.9875 0.5695 0.097 Uiso 1 1 calc GR . . . .
C68 C 0.75750(12) 0.14402(13) 0.68288(5) 0.0245(3) Uani 1 1 d . . . . .
B1 B 0.90347(12) 0.56567(13) 0.63961(5) 0.0188(3) Uani 1 1 d . . . . .
H1 H 0.9765 0.5404 0.6513 0.023 Uiso 1 1 calc R . . . .
B2 B 0.82867(13) 0.69025(14) 0.64516(5) 0.0207(3) Uani 1 1 d . . . . .
H2 H 0.8632(14) 0.7515(15) 0.6608(5) 0.021(5) Uiso 1 1 d . . . . .
B3 B 0.72417(13) 0.59987(13) 0.65875(5) 0.0196(3) Uani 1 1 d . . . . .
H3 H 0.6791 0.5950 0.6827 0.024 Uiso 1 1 calc R . . . .
B4 B 0.66854(13) 0.57302(14) 0.61285(5) 0.0205(3) Uani 1 1 d . . . . .
H4 H 0.5931 0.5446 0.6118 0.025 Uiso 1 1 calc R . . . .
B5 B 0.70226(13) 0.69498(14) 0.62441(5) 0.0216(4) Uani 1 1 d . . . . .
H5 H 0.6518 0.7529 0.6325 0.026 Uiso 1 1 calc R . . . .
B6 B 0.69703(13) 0.65489(14) 0.57810(5) 0.0224(4) Uani 1 1 d . . . . .
H6A H 0.6408 0.6832 0.5566 0.027 Uiso 1 1 calc R . . . .
B7 B 0.81386(13) 0.62972(14) 0.56598(5) 0.0219(4) Uani 1 1 d . . . . .
H7A H 0.8327 0.6419 0.5369 0.026 Uiso 1 1 calc R . . . .
B8 B 0.79475(14) 0.72696(14) 0.59773(5) 0.0224(4) Uani 1 1 d . . . . .
H8A H 0.8043 0.8054 0.5904 0.027 Uiso 1 1 calc R . . . .
B9 B 0.86332(13) 0.53196(13) 0.59248(5) 0.0189(3) Uani 1 1 d . . . . .
H9 H 0.9096 0.4784 0.5791 0.023 Uiso 1 1 calc R . . . .
B10 B 0.73929(13) 0.53112(14) 0.57822(5) 0.0201(3) Uani 1 1 d . . . . .
H10A H 0.7087 0.4764 0.5573 0.024 Uiso 1 1 calc R . . . .

loop_
_atom_site_aniso_label
_atom_site_aniso_U_11
_atom_site_aniso_U_22
_atom_site_aniso_U_33
_atom_site_aniso_U_23
_atom_site_aniso_U_13
_atom_site_aniso_U_12
Co1 0.01496(12) 0.01563(13) 0.01666(12) 0.00041(9) 0.00312(9) -0.00017(10)
K1 0.02452(17) 0.0313(2) 0.02948(18) -0.00488(15) 0.00104(14) 0.00316(15)
P1 0.02066(18) 0.01733(19) 0.01666(17) -0.00001(14) 0.00247(14) 0.00110(15)
P2 0.0270(2) 0.0247(2) 0.0260(2) -0.00212(16) 0.00827(16) -0.00811(17)
O1 0.0838(12) 0.0531(10) 0.0419(8) -0.0126(7) 0.0241(9) -0.0320(10)
O2 0.0680(10) 0.0594(11) 0.0311(7) -0.0017(7) 0.0072(7) 0.0286(9)
O3 0.0391(7) 0.0364(8) 0.0588(9) -0.0079(7) -0.0118(7) -0.0001(7)
O4 0.0287(6) 0.0390(8) 0.0481(8) 0.0015(6) 0.0052(6) -0.0003(6)
O5 0.0571(9) 0.0332(8) 0.0584(9) 0.0000(7) 0.0260(8) 0.0045(7)
O6 0.0577(9) 0.0348(8) 0.0498(9) -0.0072(7) 0.0165(7) 0.0016(7)
N1 0.0187(6) 0.0176(6) 0.0187(6) -0.0003(5) 0.0047(5) -0.0004(5)
N2 0.0164(6) 0.0204(7) 0.0192(6) 0.0003(5) 0.0022(5) 0.0005(5)
C1 0.0201(7) 0.0186(8) 0.0202(7) -0.0001(6) 0.0037(6) -0.0001(6)
C2 0.0184(7) 0.0205(8) 0.0200(7) 0.0004(6) 0.0033(6) -0.0016(6)
C3 0.0215(7) 0.0158(7) 0.0175(7) 0.0000(6) 0.0033(6) -0.0011(6)
C4 0.0241(7) 0.0196(8) 0.0189(7) 0.0015(6) 0.0053(6) -0.0005(6)
C5 0.0236(8) 0.0231(8) 0.0230(7) 0.0019(6) 0.0034(6) -0.0024(7)
C6 0.0262(8) 0.0305(10) 0.0356(9) 0.0081(8) 0.0095(7) -0.0017(7)
C7 0.0344(9) 0.0357(11) 0.0460(11) 0.0139(9) 0.0145(9) -0.0049(9)
C8 0.0437(11) 0.0257(10) 0.0420(11) 0.0115(8) 0.0139(9) -0.0044(8)
C9 0.0377(9) 0.0225(9) 0.0312(9) 0.0047(7) 0.0096(8) 0.0001(8)
C10 0.0501(11) 0.0202(9) 0.0436(11) 0.0089(8) 0.0157(9) 0.0050(8)
C11 0.0457(11) 0.0245(10) 0.0484(11) 0.0054(8) 0.0185(9) 0.0105(9)
C12 0.0338(9) 0.0242(9) 0.0383(10) 0.0045(7) 0.0151(8) 0.0055(8)
C13 0.0279(8) 0.0193(8) 0.0241(8) 0.0004(6) 0.0066(6) 0.0006(7)
C14 0.0148(7) 0.0203(8) 0.0233(7) 0.0030(6) 0.0045(6) -0.0009(6)
C15 0.0213(7) 0.0241(8) 0.0237(8) 0.0019(6) 0.0021(6) -0.0029(6)
C16 0.0172(7) 0.0299(9) 0.0299(8) 0.0018(7) -0.0025(6) -0.0035(7)
C17 0.0162(7) 0.0263(9) 0.0355(9) 0.0036(7) 0.0054(7) -0.0002(7)
C18 0.0201(7) 0.0250(8) 0.0263(8) 0.0010(7) 0.0076(6) -0.0001(7)
C19 0.0178(7) 0.0235(8) 0.0227(7) 0.0023(6) 0.0043(6) -0.0015(6)
C20 0.0271(8) 0.0344(10) 0.0263(8) -0.0053(7) 0.0013(7) -0.0063(7)
C21 0.0161(8) 0.0408(11) 0.0475(11) 0.0004(9) 0.0051(7) 0.0016(7)
C22 0.0219(8) 0.0352(10) 0.0208(7) 0.0015(7) 0.0033(6) -0.0022(7)
C23 0.0210(7) 0.0164(7) 0.0228(7) 0.0009(6) 0.0088(6) 0.0019(6)
C24 0.0225(7) 0.0190(8) 0.0258(8) 0.0006(6) 0.0067(6) 0.0012(6)
C25 0.0205(7) 0.0252(9) 0.0374(9) -0.0004(7) 0.0088(7) 0.0032(7)
C26 0.0315(9) 0.0243(9) 0.0396(10) -0.0011(7) 0.0187(8) 0.0030(7)
C27 0.0409(10) 0.0216(8) 0.0251(8) -0.0023(7) 0.0154(7) 0.0033(8)
C28 0.0292(8) 0.0177(8) 0.0225(7) 0.0005(6) 0.0067(6) 0.0010(7)
C29 0.0380(10) 0.0304(10) 0.0260(8) -0.0070(7) -0.0009(7) 0.0033(8)
C30 0.0246(8) 0.0341(10) 0.0253(8) -0.0018(7) 0.0016(7) 0.0050(7)
C31 0.0374(10) 0.0468(13) 0.0585(13) -0.0099(11) 0.0268(10) 0.0065(10)
C32 0.0223(7) 0.0224(8) 0.0209(7) -0.0037(6) 0.0042(6) -0.0038(6)
C33 0.0290(8) 0.0244(9) 0.0246(8) -0.0046(7) 0.0050(7) -0.0001(7)
C34 0.0289(8) 0.0296(10) 0.0376(10) -0.0081(8) 0.0071(8) 0.0044(8)
C35 0.0342(9) 0.0393(11) 0.0341(9) -0.0126(8) 0.0165(8) -0.0040(8)
C36 0.0392(10) 0.0356(10) 0.0226(8) -0.0043(7) 0.0110(7) -0.0093(8)
C37 0.0269(8) 0.0267(9) 0.0225(8) -0.0017(7) 0.0038(6) -0.0039(7)
C38 0.0236(7) 0.0247(8) 0.0166(7) -0.0011(6) 0.0002(6) -0.0008(7)
C39 0.0286(8) 0.0241(9) 0.0237(8) -0.0027(6) 0.0044(7) -0.0028(7)
C40 0.0404(10) 0.0278(10) 0.0296(9) -0.0041(7) 0.0042(8) -0.0091(8)
C41 0.0310(9) 0.0446(12) 0.0439(11) -0.0055(9) -0.0001(8) -0.0155(9)
C42 0.0220(9) 0.0477(13) 0.0617(14) -0.0087(11) 0.0002(9) -0.0028(9)
C43 0.0231(8) 0.0297(10) 0.0439(10) -0.0056(8) -0.0014(8) 0.0013(7)
C44 0.0430(10) 0.0239(9) 0.0433(11) -0.0006(8) 0.0258(9) -0.0059(8)
C45 0.0598(13) 0.0300(11) 0.0578(13) -0.0107(10) 0.0345(11) -0.0120(10)
C46 0.092(2) 0.0243(11) 0.085(2) -0.0125(12) 0.0573(17) -0.0112(12)
C47 0.097(2) 0.0306(13) 0.082(2) 0.0146(12) 0.0584(18) 0.0075(13)
C48 0.0832(18) 0.0383(14) 0.0665(16) 0.0230(12) 0.0344(14) 0.0051(13)
C49 0.0686(15) 0.0325(11) 0.0465(12) 0.0122(9) 0.0201(11) -0.0058(11)
C50 0.0282(8) 0.0255(9) 0.0295(8) 0.0037(7) 0.0109(7) -0.0056(7)
C51 0.0232(8) 0.0515(13) 0.0335(9) -0.0063(9) 0.0055(7) -0.0038(8)
C52 0.0329(9) 0.0479(12) 0.0358(10) -0.0101(9) 0.0140(8) -0.0101(9)
C53 0.0758(17) 0.0524(15) 0.0449(12) 0.0005(11) 0.0228(12) 0.0268(14)
C54 0.112(3) 0.103(3) 0.0430(14) 0.0100(15) 0.0100(15) 0.081(2)
C55 0.0766(17) 0.0705(18) 0.0286(10) 0.0080(11) 0.0077(11) 0.0409(15)
C56 0.0791(19) 0.0380(14) 0.107(2) 0.0187(14) 0.0567(18) 0.0122(13)
C57 0.0672(15) 0.0564(16) 0.0422(12) -0.0010(11) 0.0181(11) 0.0068(13)
C58 0.0677(15) 0.0487(14) 0.0469(12) -0.0123(11) 0.0237(12) 0.0043(12)
C58A 0.055(6) 0.043(3) 0.046(3) 0.009(2) 0.023(4) 0.000(3)
C59 0.0822(18) 0.0344(13) 0.0626(15) -0.0077(11) 0.0122(14) -0.0003(13)
C59A 0.056(3) 0.050(3) 0.036(2) 0.012(2) 0.009(2) 0.019(2)
C60 0.0622(17) 0.0663(19) 0.083(2) -0.0140(16) -0.0056(15) -0.0234(15)
C60A 0.061(4) 0.044(2) 0.031(2) -0.0068(17) 0.005(2) -0.003(2)
C61 0.045(4) 0.043(3) 0.040(3) 0.0009(19) 0.009(2) -0.013(3)
C62 0.0301(18) 0.045(2) 0.035(2) -0.0008(16) 0.0056(15) -0.0041(16)
C63 0.049(4) 0.049(3) 0.034(3) 0.007(2) 0.017(3) 0.010(3)
C64 0.0456(12) 0.0404(13) 0.0842(19) -0.0187(13) -0.0114(13) -0.0002(11)
C65 0.0506(14) 0.0611(17) 0.089(2) -0.0287(15) -0.0360(14) 0.0103(13)
C66 0.0300(10) 0.0572(17) 0.102(2) -0.0119(15) -0.0092(12) -0.0045(11)
C67 0.0432(13) 0.0709(19) 0.0799(19) -0.0111(15) 0.0103(13) 0.0169(13)
C68 0.0275(8) 0.0227(8) 0.0241(8) 0.0021(6) 0.0058(7) -0.0017(7)
B1 0.0200(8) 0.0173(8) 0.0192(8) -0.0009(6) 0.0026(6) -0.0022(7)
B2 0.0244(8) 0.0177(9) 0.0204(8) 0.0000(7) 0.0046(7) 0.0010(7)
B3 0.0219(8) 0.0175(8) 0.0198(8) 0.0005(7) 0.0038(7) 0.0018(7)
B4 0.0191(8) 0.0209(9) 0.0212(8) 0.0008(7) 0.0000(7) 0.0043(7)
B5 0.0228(8) 0.0215(9) 0.0206(8) 0.0019(7) 0.0024(7) 0.0044(7)
B6 0.0239(8) 0.0232(9) 0.0200(8) 0.0025(7) 0.0022(7) 0.0029(7)
B7 0.0264(9) 0.0212(9) 0.0184(8) 0.0022(7) 0.0033(7) 0.0004(7)
B8 0.0277(9) 0.0194(9) 0.0205(8) 0.0026(7) 0.0048(7) 0.0030(7)
B9 0.0210(8) 0.0188(9) 0.0173(8) 0.0000(6) 0.0040(6) -0.0010(7)
B10 0.0209(8) 0.0210(9) 0.0182(8) 0.0009(6) 0.0009(7) 0.0004(7)

loop_
_atom_type_symbol
_atom_type_description
_atom_type_scat_dispersion_real
_atom_type_scat_dispersion_imag
_atom_type_scat_source
C C 0.0181 0.0091 'International Tables Vol C Tables 4.2.6.8 and 6.1.1.4'
H H 0.0000 0.0000 'International Tables Vol C Tables 4.2.6.8 and 6.1.1.4'
B B 0.0090 0.0039 'International Tables Vol C Tables 4.2.6.8 and 6.1.1.4'
Co Co -2.3653 3.6143 'International Tables Vol C Tables 4.2.6.8 and 6.1.1.4'
K K 0.3868 1.0657 'International Tables Vol C Tables 4.2.6.8 and 6.1.1.4'
N N 0.0311 0.0180 'International Tables Vol C Tables 4.2.6.8 and 6.1.1.4'
O O 0.0492 0.0322 'International Tables Vol C Tables 4.2.6.8 and 6.1.1.4'
P P 0.2955 0.4335 'International Tables Vol C Tables 4.2.6.8 and 6.1.1.4'

loop_
_exptl_crystal_face_index_h
_exptl_crystal_face_index_k
_exptl_crystal_face_index_l
_exptl_crystal_face_perp_dist
-2 -8 -11 0.1133
0 3 22 0.1039
0 8 10 0.0847
9 -1 5 0.2785
5 -7 -6 0.1719
9 1 -3 0.2817
6 -6 4 0.1843
0 -7 -15 0.0914
-8 0 10 0.2072
1 -2 23 0.1080
1 -3 -22 0.0373
0 8 -10 0.1056
-9 1 -5 0.2252

loop_
_geom_angle_atom_site_label_1
_geom_angle_atom_site_label_2
_geom_angle_atom_site_label_3
_geom_angle
N1 Co1 C3 115.58(6)
N1 Co1 B1 95.19(6)
N1 Co1 B3 152.11(6)
N1 Co1 B4 157.74(6)
N1 Co1 B9 92.61(6)
N1 Co1 B10 117.28(6)
N2 Co1 N1 82.20(5)
N2 Co1 C3 111.98(6)
N2 Co1 B1 150.09(6)
N2 Co1 B3 91.18(6)
N2 Co1 B4 92.00(6)
N2 Co1 B9 159.87(6)
N2 Co1 B10 118.15(6)
C3 Co1 B1 42.77(6)
C3 Co1 B3 42.67(6)
C3 Co1 B4 86.55(7)
C3 Co1 B9 87.84(6)
C3 Co1 B10 109.53(7)
B1 Co1 B3 77.23(7)
B1 Co1 B4 100.27(7)
B1 Co1 B10 89.64(7)
B3 Co1 B4 48.77(7)
B3 Co1 B10 89.76(7)
B4 Co1 B10 47.51(7)
B9 Co1 B1 49.48(7)
B9 Co1 B3 101.93(7)
B9 Co1 B4 85.48(7)
B9 Co1 B10 47.70(7)
O1 K1 O2 60.26(5)
O1 K1 O3 144.09(5)
O1 K1 O4 113.03(6)
O1 K1 O5 127.74(5)
O1 K1 O6 73.16(5)
O3 K1 O2 83.90(5)
O3 K1 O4 62.52(5)
O3 K1 O5 88.05(5)
O3 K1 O6 135.43(5)
O4 K1 O2 85.77(5)
O5 K1 O2 168.76(5)
O5 K1 O4 83.56(5)
O5 K1 O6 59.89(5)
O6 K1 O2 122.08(5)
O6 K1 O4 82.44(5)
C3 P1 C32 106.90(7)
C3 P1 C38 104.23(7)
C32 P1 C38 100.44(7)
C44 P2 C4 104.29(9)
C50 P2 C4 103.37(8)
C50 P2 C44 104.76(8)
C58A O1 K1 111.9(4)
C60 O1 K1 126.50(17)
C60 O1 C58A 121.4(4)
C60 O1 C61 104.3(3)
C61 O1 K1 125.5(2)
C59A O2 K1 100.6(2)
C59A O2 C63 128.0(4)
C60A O2 K1 122.9(2)
C60A O2 C62 105.3(4)
C62 O2 K1 107.72(15)
C63 O2 K1 125.8(2)
C64 O3 K1 125.08(13)
C65 O3 K1 112.66(15)
C65 O3 C64 112.42(19)
C66 O4 K1 109.41(13)
C66 O4 C67 109.51(19)
C67 O4 K1 119.28(14)
C56 O5 K1 112.00(14)
C57 O5 K1 110.66(14)
C57 O5 C56 112.0(2)
C58 O6 K1 117.41(13)
C59 O6 K1 126.14(14)
C59 O6 C58 112.03(18)
C1 N1 Co1 112.92(10)
C1 N1 C23 114.90(13)
C23 N1 Co1 132.04(10)
C2 N2 Co1 113.39(10)
C2 N2 C14 114.75(13)
C14 N2 Co1 131.82(11)
N1 C1 C2 114.87(14)
N1 C1 C13 136.29(14)
C2 C1 C13 108.74(14)
N2 C2 C1 115.96(14)
N2 C2 C5 135.19(14)
C1 C2 C5 108.76(14)
P1 C3 Co1 126.56(8)
B1 C3 Co1 70.83(9)
B1 C3 P1 113.16(11)
B1 C3 B2 75.89(11)
B1 C3 B3 121.13(13)
B2 C3 Co1 108.60(10)
B2 C3 P1 124.35(11)
B3 C3 Co1 71.61(9)
B3 C3 P1 125.55(11)
B3 C3 B2 75.24(11)
P2 C4 B2 112.11(10)
B1 C4 P2 103.45(10)
B1 C4 B2 67.92(10)
B7 C4 P2 126.84(11)
B7 C4 B1 118.66(13)
B7 C4 B2 112.89(12)
B7 C4 B9 61.28(10)
B8 C4 P2 118.86(11)
B8 C4 B1 122.16(12)
B8 C4 B2 60.81(10)
B8 C4 B7 64.31(11)
B8 C4 B9 112.80(13)
B9 C4 P2 124.28(11)
B9 C4 B1 62.05(10)
B9 C4 B2 110.07(11)
C6 C5 C2 136.18(17)
C6 C5 C68 118.70(16)
C68 C5 C2 105.12(14)
C5 C6 C7 118.32(17)
C8 C7 C6 122.97(17)
C7 C8 C9 120.10(17)
C10 C9 C8 127.24(18)
C68 C9 C8 116.09(17)
C68 C9 C10 116.67(17)
C11 C10 C9 120.08(18)
C10 C11 C12 122.50(18)
C13 C12 C11 119.09(17)
C12 C13 C1 137.16(16)
C12 C13 C68 118.01(16)
C68 C13 C1 104.82(14)
C15 C14 N2 117.83(14)
C19 C14 N2 120.79(14)
C19 C14 C15 121.33(14)
C14 C15 C20 121.13(15)
C16 C15 C14 118.32(15)
C16 C15 C20 120.55(15)
C17 C16 C15 121.92(16)
C16 C17 C21 121.44(16)
C18 C17 C16 117.89(14)
C18 C17 C21 120.66(16)
C17 C18 C19 122.37(15)
C14 C19 C18 118.01(15)
C14 C19 C22 122.31(14)
C18 C19 C22 119.59(14)
C24 C23 N1 120.97(14)
C24 C23 C28 121.09(14)
C28 C23 N1 117.86(14)
C23 C24 C25 118.06(15)
C23 C24 C30 121.35(14)
C25 C24 C30 120.42(15)
C26 C25 C24 122.11(16)
C25 C26 C31 121.11(18)
C27 C26 C25 118.35(16)
C27 C26 C31 120.52(18)
C26 C27 C28 121.97(16)
C23 C28 C29 121.05(15)
C27 C28 C23 118.34(16)
C27 C28 C29 120.56(15)
C33 C32 P1 126.96(12)
C33 C32 C37 118.00(15)
C37 C32 P1 115.02(13)
C34 C33 C32 120.89(16)
C35 C34 C33 120.30(18)
C36 C35 C34 119.64(16)
C35 C36 C37 120.21(17)
C36 C37 C32 120.91(17)
C39 C38 P1 123.71(13)
C43 C38 P1 118.36(14)
C43 C38 C39 117.87(16)
C40 C39 C38 121.21(17)
C41 C40 C39 120.10(19)
C40 C41 C42 119.68(19)
C41 C42 C43 120.20(19)
C42 C43 C38 120.93(19)
C45 C44 P2 114.01(18)
C45 C44 C49 117.8(2)
C49 C44 P2 128.04(16)
C44 C45 C46 120.4(3)
C47 C46 C45 120.4(3)
C46 C47 C48 119.8(2)
C47 C48 C49 120.5(3)
C48 C49 C44 121.0(2)
C51 C50 P2 127.95(15)
C55 C50 P2 114.95(15)
C55 C50 C51 117.10(18)
C52 C51 C50 121.35(19)
C53 C52 C51 120.4(2)
C52 C53 C54 119.1(2)
C53 C54 C55 120.7(2)
C50 C55 C54 121.3(2)
O5 C57 C58 108.9(2)
O6 C58 C57 108.93(19)
C59A C58A O1 113.3(5)
O2 C59A C58A 107.7(5)
O1 C61 C62 110.2(3)
C61 C62 O2 110.6(4)
O3 C65 C66 109.9(2)
O4 C66 C65 110.4(2)
C5 C68 C13 112.54(15)
C9 C68 C5 123.81(16)
C9 C68 C13 123.64(16)
C3 B1 Co1 66.40(8)
C3 B1 C4 113.27(13)
C3 B1 B2 56.19(9)
C3 B1 B9 122.59(13)
C4 B1 Co1 108.73(10)
C4 B1 B2 58.77(9)
C4 B1 B9 58.75(10)
B2 B1 Co1 96.25(9)
B9 B1 Co1 65.10(8)
B9 B1 B2 101.23(11)
C3 B2 C4 99.92(11)
C3 B2 B1 47.92(8)
C3 B2 B3 48.32(8)
C3 B2 B5 102.85(12)
C3 B2 B8 135.91(14)
C4 B2 B1 53.31(8)
C4 B2 B3 115.43(12)
B3 B2 B1 84.07(10)
B5 B2 C4 100.80(12)
B5 B2 B1 118.07(12)
B5 B2 B3 55.59(9)
B8 B2 C4 54.59(9)
B8 B2 B1 103.41(12)
B8 B2 B3 105.93(12)
B8 B2 B5 56.88(10)
C3 B3 Co1 65.72(9)
C3 B3 B2 56.44(10)
C3 B3 B4 121.62(13)
C3 B3 B5 112.81(13)
B2 B3 Co1 95.92(9)
B4 B3 Co1 65.84(8)
B4 B3 B2 99.18(11)
B4 B3 B5 59.07(10)
B5 B3 Co1 110.44(10)
B5 B3 B2 57.66(10)
B3 B4 Co1 65.40(8)
B5 B4 Co1 111.27(10)
B5 B4 B3 60.66(10)
B6 B4 Co1 117.09(11)
B6 B4 B3 114.81(13)
B6 B4 B5 59.54(10)
B6 B4 B10 61.37(10)
B10 B4 Co1 66.66(8)
B10 B4 B3 119.94(13)
B10 B4 B5 108.65(13)
B3 B5 B2 66.75(10)
B4 B5 B2 106.41(12)
B4 B5 B3 60.27(10)
B6 B5 B2 108.94(12)
B6 B5 B3 114.62(13)
B6 B5 B4 59.71(10)
B8 B5 B2 60.24(10)
B8 B5 B3 118.51(13)
B8 B5 B4 107.52(13)
B8 B5 B6 61.04(11)
B4 B6 B7 109.33(13)
B4 B6 B8 106.80(12)
B4 B6 B10 59.46(10)
B5 B6 B4 60.75(11)
B5 B6 B7 110.14(13)
B5 B6 B8 59.06(10)
B5 B6 B10 108.10(13)
B7 B6 B8 61.01(11)
B7 B6 B10 60.29(10)
B8 B6 B10 106.63(13)
C4 B7 B6 107.04(12)
C4 B7 B8 57.67(10)
C4 B7 B9 60.81(10)
C4 B7 B10 106.26(12)
B6 B7 B8 59.83(11)
B6 B7 B10 60.81(11)
B9 B7 B6 109.84(13)
B9 B7 B8 107.18(12)
B9 B7 B10 59.54(10)
B10 B7 B8 106.13(12)
C4 B8 B2 64.60(10)
C4 B8 B5 113.44(13)
C4 B8 B6 106.76(13)
C4 B8 B7 58.01(10)
B5 B8 B2 62.87(10)
B5 B8 B6 59.90(11)
B5 B8 B7 109.30(14)
B6 B8 B2 110.12(13)
B6 B8 B7 59.16(10)
B7 B8 B2 110.94(13)
C4 B9 Co1 109.30(10)
C4 B9 B1 59.21(10)
C4 B9 B7 57.91(10)
C4 B9 B10 105.41(12)
B1 B9 Co1 65.42(8)
B7 B9 Co1 118.09(11)
B7 B9 B1 112.96(13)
B7 B9 B10 61.31(11)
B10 B9 Co1 67.59(8)
B10 B9 B1 119.06(12)
B4 B10 Co1 65.84(8)
B4 B10 B6 59.17(10)
B4 B10 B7 107.96(13)
B6 B10 Co1 114.68(10)
B7 B10 Co1 114.00(10)
B7 B10 B6 58.90(10)
B9 B10 Co1 64.71(8)
B9 B10 B4 113.18(13)
B9 B10 B6 107.95(13)
B9 B10 B7 59.15(10)

loop_
_geom_bond_atom_site_label_1
_geom_bond_atom_site_label_2
_geom_bond_distance
Co1 N1 1.9594(14)
Co1 N2 1.9352(13)
Co1 C3 2.0901(16)
Co1 B1 2.1545(18)
Co1 B3 2.1760(18)
Co1 B4 2.1835(18)
Co1 B9 2.1490(17)
Co1 B10 2.1973(18)
K1 O1 2.7259(17)
K1 O2 2.8263(16)
K1 O3 2.7446(15)
K1 O4 2.8229(14)
K1 O5 2.7716(16)
K1 O6 2.8054(15)
P1 C3 1.8371(16)
P1 C32 1.8416(16)
P1 C38 1.8439(17)
P2 C4 1.8670(17)
P2 C44 1.844(2)
P2 C50 1.8354(19)
O1 C58A 1.494(7)
O1 C60 1.398(3)
O1 C61 1.419(5)
O2 C59A 1.295(5)
O2 C60A 1.347(4)
O2 C62 1.589(4)
O2 C63 1.351(5)
O3 C64 1.413(3)
O3 C65 1.404(3)
O4 C66 1.408(3)
O4 C67 1.412(3)
O5 C56 1.427(3)
O5 C57 1.407(3)
O6 C58 1.422(3)
O6 C59 1.417(3)
N1 C1 1.332(2)
N1 C23 1.4434(19)
N2 C2 1.325(2)
N2 C14 1.4414(19)
C1 C2 1.420(2)
C1 C13 1.467(2)
C2 C5 1.467(2)
C3 B1 1.549(2)
C3 B2 1.734(2)
C3 B3 1.554(2)
C4 B1 1.751(2)
C4 B2 1.868(2)
C4 B7 1.691(2)
C4 B8 1.685(2)
C4 B9 1.743(2)
C5 C6 1.378(2)
C5 C68 1.415(2)
C6 C7 1.415(3)
C7 C8 1.371(3)
C8 C9 1.425(3)
C9 C10 1.421(3)
C9 C68 1.399(2)
C10 C11 1.373(3)
C11 C12 1.422(3)
C12 C13 1.376(2)
C13 C68 1.427(2)
C14 C15 1.401(2)
C14 C19 1.395(2)
C15 C16 1.396(2)
C15 C20 1.505(2)
C16 C17 1.393(3)
C17 C18 1.387(3)
C17 C21 1.507(2)
C18 C19 1.399(2)
C19 C22 1.502(2)
C23 C24 1.392(2)
C23 C28 1.406(2)
C24 C25 1.400(2)
C24 C30 1.502(2)
C25 C26 1.385(3)
C26 C27 1.383(3)
C26 C31 1.513(2)
C27 C28 1.390(2)
C28 C29 1.503(3)
C32 C33 1.396(2)
C32 C37 1.400(2)
C33 C34 1.390(2)
C34 C35 1.386(3)
C35 C36 1.381(3)
C36 C37 1.392(2)
C38 C39 1.397(2)
C38 C43 1.391(2)
C39 C40 1.385(3)
C40 C41 1.378(3)
C41 C42 1.384(3)
C42 C43 1.389(3)
C44 C45 1.391(3)
C44 C49 1.392(3)
C45 C46 1.405(4)
C46 C47 1.366(5)
C47 C48 1.367(4)
C48 C49 1.390(3)
C50 C51 1.393(3)
C50 C55 1.370(3)
C51 C52 1.389(3)
C52 C53 1.353(3)
C53 C54 1.375(4)
C54 C55 1.383(3)
C57 C58 1.494(4)
C58A C59A 1.486(12)
C61 C62 1.489(6)
C65 C66 1.493(4)
B1 B2 2.024(3)
B1 B9 1.801(2)
B2 B3 2.012(3)
B2 B5 1.850(3)
B2 B8 1.805(3)
B3 B4 1.800(3)
B3 B5 1.807(3)
B4 B5 1.778(3)
B4 B6 1.759(3)
B4 B10 1.765(2)
B5 B6 1.756(3)
B5 B8 1.741(3)
B6 B7 1.764(3)
B6 B8 1.776(3)
B6 B10 1.798(3)
B7 B8 1.797(3)
B7 B9 1.751(3)
B7 B10 1.789(3)
B9 B10 1.758(2)

loop_
_exptl_oxdiff_crystal_face_indexfrac_h
_exptl_oxdiff_crystal_face_indexfrac_k
_exptl_oxdiff_crystal_face_indexfrac_l
_exptl_oxdiff_crystal_face_x
_exptl_oxdiff_crystal_face_y
_exptl_oxdiff_crystal_face_z
-2.0407 -7.9930 -11.0281 -0.0013 -0.9674 0.4039
0.0095 2.9864 22.0313 0.6813 0.6486 -0.3441
0.0402 8.0018 10.0298 0.0159 0.9803 -0.1749
8.9965 -1.0413 4.9905 -0.0033 -0.1535 -1.0353
4.9659 -7.0239 -6.0301 -0.0414 -0.8861 -0.4232
9.0098 0.9673 -3.0136 -0.3878 -0.0701 -0.9188
5.9686 -6.0345 3.9819 0.2586 -0.6429 -0.6855
-0.0333 -6.9967 -15.0330 -0.2452 -0.9540 0.2484
-8.0061 0.0244 10.0222 0.5767 0.2671 0.7023
0.9825 -2.0244 23.0193 0.9137 0.1335 -0.4522
0.9909 -2.9904 -22.0327 -0.7071 -0.6628 0.2372
0.0463 8.0174 -9.9922 -0.7241 0.6723 0.1302
-8.9965 1.0413 -4.9905 0.0033 0.1535 1.0353
